data_7013007
loop_
_publ_author_name
'Patmore, Nathan J.'
'Ingleson, Michael J.'
'Mahon, Mary F.'
'Weller, Andrew S.'

_publ_section_title
;
 Investigation of the synthesis of {Mo(\h5-C5H5)(CO)3}+ fragments
 partnered with the monoanionic carboranes [closo-CB11H11Br]-,
 [closo-CB11H6Br6]- and [closo-HCB11Me11]- by silver salt metathesis
 and hydride abstraction
;
_journal_coden_ASTM DTARAF
_journal_issue 14
_journal_name_full 'Dalton Transactions'
_journal_page_first 2894
_journal_page_last 2904
_journal_paper_doi 10.1039/b303537a
_journal_year 2003
_chemical_formula_sum 'C31 H49 B11'
_chemical_formula_weight 540.61
_chemical_name_common 6
_space_group_IT_number 14
_symmetry_cell_setting monoclinic
_symmetry_space_group_name_Hall '-P 2ybc'
_symmetry_space_group_name_H-M 'P 1 21/c 1'
_atom_sites_solution_hydrogens geom
_atom_sites_solution_primary direct
_atom_sites_solution_secondary difmap
_audit_creation_method SHELXL-97
_cell_angle_alpha 90.00
_cell_angle_beta 96.048(3)
_cell_angle_gamma 90.00
_cell_formula_units_Z 4
_cell_length_a 9.5600(8)
_cell_length_b 22.7370(14)
_cell_length_c 15.3050(13)
_cell_measurement_reflns_used 25
_cell_measurement_temperature 150(2)
_cell_measurement_theta_max 18
_cell_measurement_theta_min 12
_cell_volume 3308.3(4)
_computing_data_reduction 'Denzo and Scalepack (otwinowski & Minor, 1997'
_computing_molecular_graphics 'ORTEX (P.McArdle, 1995)'
_computing_publication_material 'SHELXL-97/2 (Sheldrick,1997)'
_computing_structure_refinement 'SHELXL-97 (Sheldrick, 1997)'
_computing_structure_solution 'SHELXS-97 (Sheldrick, 1990)'
_diffrn_ambient_temperature 150(2)
_diffrn_measured_fraction_theta_full 0.787
_diffrn_measured_fraction_theta_max 0.787
_diffrn_measurement_device_type KappaCCD
_diffrn_measurement_method KappaCCD
_diffrn_radiation_monochromator graphite
_diffrn_radiation_source 'fine-focus sealed tube'
_diffrn_radiation_type MoK\a
_diffrn_radiation_wavelength 0.71073
_diffrn_reflns_av_R_equivalents 0.1147
_diffrn_reflns_av_sigmaI/netI 0.1675
_diffrn_reflns_limit_h_max 12
_diffrn_reflns_limit_h_min -12
_diffrn_reflns_limit_k_max 29
_diffrn_reflns_limit_k_min -24
_diffrn_reflns_limit_l_max 19
_diffrn_reflns_limit_l_min -17
_diffrn_reflns_number 11411
_diffrn_reflns_theta_full 27.54
_diffrn_reflns_theta_max 27.54
_diffrn_reflns_theta_min 3.60
_exptl_absorpt_coefficient_mu 0.056
_exptl_absorpt_correction_T_max 1.00
_exptl_absorpt_correction_T_min 0.91
_exptl_absorpt_correction_type psi-scan
_exptl_crystal_colour Black
_exptl_crystal_density_diffrn 1.085
_exptl_crystal_density_method 'not measured'
_exptl_crystal_description Irregular
_exptl_crystal_F_000 1160
_exptl_crystal_size_max 0.20
_exptl_crystal_size_mid 0.15
_exptl_crystal_size_min 0.15
_refine_diff_density_max 0.284
_refine_diff_density_min -0.234
_refine_diff_density_rms 0.055
_refine_ls_extinction_coef 0.0016(16)
_refine_ls_extinction_expression Fc^*^=kFc[1+0.001xFc^2^\l^3^/sin(2\q)]^-1/4^
_refine_ls_extinction_method SHELXL
_refine_ls_goodness_of_fit_ref 1.002
_refine_ls_hydrogen_treatment constr
_refine_ls_matrix_type full
_refine_ls_number_parameters 391
_refine_ls_number_reflns 6020
_refine_ls_number_restraints 0
_refine_ls_restrained_S_all 1.002
_refine_ls_R_factor_all 0.1688
_refine_ls_R_factor_gt 0.0758
_refine_ls_shift/su_max 0.329
_refine_ls_shift/su_mean 0.006
_refine_ls_structure_factor_coef Fsqd
_refine_ls_weighting_details
; calc
[1.00000+0.00000exp(0.00(sin\q/\l)^2^)]/
[\s^2^(Fo^2^)+0.0000+0.8129*P+(0.0790P)^2^+0.0000sin\q/\l]
where P = 0.00000Fo^2^ + 1.00000Fc^2^
;
_refine_ls_weighting_scheme calc
_refine_ls_wR_factor_gt 0.1720
_refine_ls_wR_factor_ref 0.2194
_reflns_number_gt 3073
_reflns_number_total 6020
_reflns_threshold_expression >2sigma(I)
_cod_data_source_file b303537a.txt
_cod_data_source_block k02asw10
_cod_depositor_comments
;
The following automatic conversions were performed:
'_symmetry_cell_setting' value 'Monoclinic' changed to 'monoclinic'
according to '/home/saulius/struct/CIF-dictionaries/cif_core.dic'
dictionary named 'cif_core.dic' version 2.4.1 from 2010-06-29.

Automatic conversion script
Id: cif_fix_enum 1527 2010-12-29 10:47:43Z saulius 

The following automatic conversions were performed:

'_exptl_absorpt_correction_type' tag value 'PSI-Scans' was replaced
with 'psi-scan' value.

Automatic conversion script
Id: cif_fix_values 1646 2011-03-28 12:23:43Z adriana 

 Updated bibliographic information.

 Antanas Vaitkus,
 2019-10-03
;
_cod_original_sg_symbol_H-M P21/c
_cod_database_code 7013007

loop_
_symmetry_equiv_pos_as_xyz
'x, y, z'
'-x, y+1/2, -z+1/2'
'-x, -y, -z'
'x, -y-1/2, z-1/2'

loop_
_atom_site_label
_atom_site_type_symbol
_atom_site_fract_x
_atom_site_fract_y
_atom_site_fract_z
_atom_site_U_iso_or_equiv
_atom_site_adp_type
_atom_site_occupancy
_atom_site_symmetry_multiplicity
_atom_site_calc_flag
_atom_site_refinement_flags
_atom_site_disorder_assembly
_atom_site_disorder_group
C1 C 0.1439(4) 0.10919(13) 0.0691(2) 0.0272(8) Uani 1 1 d . . .
H1 H 0.0728 0.0948 0.0101 0.033 Uiso 1 1 calc R . .
C2 C 0.1648(4) 0.22585(16) -0.0077(2) 0.0362(9) Uani 1 1 d . . .
H2A H 0.1225 0.2047 -0.0596 0.054 Uiso 1 1 calc R . .
H2B H 0.2502 0.2460 -0.0218 0.054 Uiso 1 1 calc R . .
H2C H 0.0976 0.2548 0.0104 0.054 Uiso 1 1 calc R . .
C3 C 0.3715(5) 0.10815(16) -0.0376(2) 0.0412(10) Uani 1 1 d . . .
H3A H 0.3268 0.0729 -0.0647 0.062 Uiso 1 1 calc R . .
H3B H 0.4737 0.1027 -0.0297 0.062 Uiso 1 1 calc R . .
H3C H 0.3483 0.1422 -0.0756 0.062 Uiso 1 1 calc R . .
C4 C 0.2639(5) -0.00741(15) 0.0792(2) 0.0403(10) Uani 1 1 d . . .
H4A H 0.1947 -0.0112 0.0274 0.060 Uiso 1 1 calc R . .
H4B H 0.2412 -0.0354 0.1243 0.060 Uiso 1 1 calc R . .
H4C H 0.3580 -0.0158 0.0626 0.060 Uiso 1 1 calc R . .
C5 C -0.0146(4) 0.03748(15) 0.1791(2) 0.0364(9) Uani 1 1 d . . .
H5A H -0.0791 0.0375 0.1249 0.055 Uiso 1 1 calc R . .
H5B H -0.0653 0.0499 0.2284 0.055 Uiso 1 1 calc R . .
H5C H 0.0229 -0.0023 0.1902 0.055 Uiso 1 1 calc R . .
C6 C -0.0815(4) 0.18047(16) 0.1249(2) 0.0406(9) Uani 1 1 d . . .
H6A H -0.0826 0.2194 0.0975 0.061 Uiso 1 1 calc R . .
H6B H -0.1209 0.1832 0.1814 0.061 Uiso 1 1 calc R . .
H6C H -0.1380 0.1532 0.0863 0.061 Uiso 1 1 calc R . .
C7 C 0.4956(4) 0.22026(15) 0.1091(2) 0.0338(8) Uani 1 1 d . . .
H7A H 0.5350 0.2071 0.0559 0.051 Uiso 1 1 calc R . .
H7B H 0.5697 0.2204 0.1586 0.051 Uiso 1 1 calc R . .
H7C H 0.4576 0.2601 0.1000 0.051 Uiso 1 1 calc R . .
C8 C 0.5627(4) 0.07452(16) 0.1670(2) 0.0388(9) Uani 1 1 d . . .
H8A H 0.5577 0.0316 0.1610 0.058 Uiso 1 1 calc R . .
H8B H 0.6122 0.0847 0.2243 0.058 Uiso 1 1 calc R . .
H8C H 0.6136 0.0909 0.1202 0.058 Uiso 1 1 calc R . .
C9 C 0.3128(4) 0.02972(14) 0.3055(2) 0.0339(9) Uani 1 1 d . . .
H9A H 0.2308 0.0041 0.3076 0.051 Uiso 1 1 calc R . .
H9B H 0.3338 0.0495 0.3622 0.051 Uiso 1 1 calc R . .
H9C H 0.3940 0.0061 0.2930 0.051 Uiso 1 1 calc R . .
C10 C 0.0967(4) 0.14854(14) 0.3324(2) 0.0348(9) Uani 1 1 d . . .
H10A H 0.0721 0.1103 0.3560 0.052 Uiso 1 1 calc R . .
H10B H 0.0114 0.1724 0.3203 0.052 Uiso 1 1 calc R . .
H10C H 0.1630 0.1688 0.3755 0.052 Uiso 1 1 calc R . .
C11 C 0.2019(4) 0.26649(13) 0.2133(2) 0.0300(8) Uani 1 1 d . . .
H11A H 0.1042 0.2784 0.1966 0.045 Uiso 1 1 calc R . .
H11B H 0.2652 0.2925 0.1849 0.045 Uiso 1 1 calc R . .
H11C H 0.2230 0.2692 0.2773 0.045 Uiso 1 1 calc R . .
C12 C 0.4498(4) 0.17261(15) 0.3222(2) 0.0348(8) Uani 1 1 d . . .
H12A H 0.4121 0.2088 0.3454 0.052 Uiso 1 1 calc R . .
H12B H 0.5440 0.1802 0.3050 0.052 Uiso 1 1 calc R . .
H12C H 0.4551 0.1420 0.3675 0.052 Uiso 1 1 calc R . .
C13 C 0.5816(4) 0.37704(13) 0.1497(2) 0.0243(7) Uani 1 1 d . . .
C14 C 0.6487(4) 0.38256(13) 0.0695(2) 0.0260(7) Uani 1 1 d . . .
C15 C 0.6157(4) 0.43060(14) 0.0137(2) 0.0287(8) Uani 1 1 d . . .
H15 H 0.5477 0.4585 0.0280 0.034 Uiso 1 1 calc R . .
C16 C 0.6803(4) 0.43759(15) -0.0609(2) 0.0349(9) Uani 1 1 d . . .
H16 H 0.6590 0.4708 -0.0976 0.042 Uiso 1 1 calc R . .
C17 C 0.7766(4) 0.39653(16) -0.0830(2) 0.0383(9) Uani 1 1 d . . .
H17 H 0.8208 0.4014 -0.1352 0.046 Uiso 1 1 calc R . .
C18 C 0.8094(4) 0.34811(16) -0.0295(2) 0.0382(9) Uani 1 1 d . . .
H18 H 0.8747 0.3197 -0.0458 0.046 Uiso 1 1 calc R . .
C19 C 0.7478(4) 0.34112(14) 0.0470(2) 0.0319(8) Uani 1 1 d . . .
H19 H 0.7720 0.3085 0.0843 0.038 Uiso 1 1 calc R . .
C20 C 0.6628(4) 0.35568(13) 0.2279(2) 0.0255(7) Uani 1 1 d . . .
C21 C 0.8074(4) 0.36554(15) 0.2412(2) 0.0340(9) Uani 1 1 d . . .
H21 H 0.8528 0.3855 0.1975 0.041 Uiso 1 1 calc R . .
C22 C 0.8847(5) 0.34678(16) 0.3165(2) 0.0430(10) Uani 1 1 d . . .
H22 H 0.9832 0.3537 0.3251 0.052 Uiso 1 1 calc R . .
C23 C 0.8179(5) 0.31762(17) 0.3798(2) 0.0441(10) Uani 1 1 d . . .
H23 H 0.8712 0.3049 0.4323 0.053 Uiso 1 1 calc R . .
C24 C 0.6758(5) 0.30678(16) 0.3681(2) 0.0394(9) Uani 1 1 d . . .
H24 H 0.6323 0.2861 0.4119 0.047 Uiso 1 1 calc R . .
C25 C 0.5962(4) 0.32567(14) 0.2933(2) 0.0315(8) Uani 1 1 d . . .
H25 H 0.4977 0.3187 0.2856 0.038 Uiso 1 1 calc R . .
C26 C 0.4374(4) 0.39420(12) 0.1498(2) 0.0249(7) Uani 1 1 d . . .
C27 C 0.3881(4) 0.41942(13) 0.2247(2) 0.0264(7) Uani 1 1 d . . .
H27 H 0.4504 0.4240 0.2769 0.032 Uiso 1 1 calc R . .
C28 C 0.2514(4) 0.43737(13) 0.2230(2) 0.0303(8) Uani 1 1 d . . .
H28 H 0.2198 0.4551 0.2736 0.036 Uiso 1 1 calc R . .
C29 C 0.1588(4) 0.42997(14) 0.1482(2) 0.0339(8) Uani 1 1 d . . .
H29 H 0.0639 0.4426 0.1475 0.041 Uiso 1 1 calc R . .
C30 C 0.2044(4) 0.40403(14) 0.0737(2) 0.0335(8) Uani 1 1 d . . .
H30 H 0.1400 0.3981 0.0228 0.040 Uiso 1 1 calc R . .
C31 C 0.3411(4) 0.38708(13) 0.0736(2) 0.0284(8) Uani 1 1 d . . .
H31 H 0.3720 0.3704 0.0221 0.034 Uiso 1 1 calc R . .
B2 B 0.2037(4) 0.18057(16) 0.0701(2) 0.0270(9) Uani 1 1 d . . .
B3 B 0.3157(5) 0.11890(16) 0.0555(2) 0.0288(9) Uani 1 1 d . . .
B4 B 0.2599(5) 0.05820(15) 0.1170(2) 0.0277(9) Uani 1 1 d . . .
B5 B 0.1109(4) 0.08155(15) 0.1691(2) 0.0273(9) Uani 1 1 d . . .
B6 B 0.0756(4) 0.15722(16) 0.1406(2) 0.0277(8) Uani 1 1 d . . .
B7 B 0.3728(4) 0.17664(15) 0.1302(2) 0.0248(8) Uani 1 1 d . . .
B8 B 0.4085(4) 0.10084(15) 0.1595(2) 0.0256(8) Uani 1 1 d . . .
B9 B 0.2798(4) 0.07792(15) 0.2296(2) 0.0246(8) Uani 1 1 d . . .
B10 B 0.1670(4) 0.13913(15) 0.2442(2) 0.0252(8) Uani 1 1 d . . .
B11 B 0.2236(4) 0.20028(15) 0.1827(2) 0.0232(8) Uani 1 1 d . . .
B12 B 0.3486(4) 0.15118(15) 0.2383(2) 0.0244(8) Uani 1 1 d . . .

loop_
_atom_site_aniso_label
_atom_site_aniso_U_11
_atom_site_aniso_U_22
_atom_site_aniso_U_33
_atom_site_aniso_U_23
_atom_site_aniso_U_13
_atom_site_aniso_U_12
C1 0.033(2) 0.0258(16) 0.0224(17) 0.0012(12) 0.0026(14) -0.0022(14)
C2 0.037(3) 0.043(2) 0.028(2) 0.0099(14) -0.0001(16) -0.0047(16)
C3 0.050(3) 0.042(2) 0.035(2) -0.0068(15) 0.0201(17) -0.0090(18)
C4 0.047(3) 0.0312(19) 0.045(2) -0.0068(15) 0.0149(18) -0.0032(17)
C5 0.034(2) 0.0349(19) 0.040(2) 0.0013(14) 0.0064(16) -0.0100(16)
C6 0.034(3) 0.044(2) 0.043(2) 0.0093(16) 0.0038(17) 0.0030(17)
C7 0.032(2) 0.0352(19) 0.036(2) 0.0011(14) 0.0103(16) -0.0053(15)
C8 0.033(2) 0.0350(19) 0.050(2) 0.0046(15) 0.0116(17) 0.0080(16)
C9 0.041(3) 0.0241(17) 0.037(2) 0.0081(13) 0.0042(16) 0.0031(15)
C10 0.039(3) 0.0329(19) 0.034(2) -0.0008(14) 0.0140(16) -0.0036(16)
C11 0.029(2) 0.0250(16) 0.037(2) 0.0000(13) 0.0065(15) 0.0030(14)
C12 0.035(2) 0.0360(19) 0.032(2) 0.0029(14) -0.0017(15) -0.0047(16)
C13 0.026(2) 0.0201(15) 0.0271(18) -0.0033(12) 0.0041(13) -0.0004(13)
C14 0.028(2) 0.0238(16) 0.0270(18) 0.0001(12) 0.0054(14) -0.0014(13)
C15 0.030(2) 0.0265(17) 0.0306(19) 0.0017(13) 0.0052(14) 0.0010(14)
C16 0.036(2) 0.0351(19) 0.034(2) 0.0099(14) 0.0067(16) -0.0047(16)
C17 0.034(3) 0.050(2) 0.033(2) 0.0052(16) 0.0137(16) 0.0004(17)
C18 0.037(3) 0.044(2) 0.035(2) -0.0002(15) 0.0119(17) 0.0109(17)
C19 0.030(2) 0.0308(17) 0.035(2) 0.0051(14) 0.0064(15) 0.0055(15)
C20 0.024(2) 0.0243(16) 0.0286(18) -0.0014(12) 0.0055(14) 0.0006(13)
C21 0.034(3) 0.0336(18) 0.035(2) 0.0001(14) 0.0096(16) 0.0023(15)
C22 0.040(3) 0.049(2) 0.039(2) 0.0012(17) -0.0014(18) 0.0064(19)
C23 0.048(3) 0.050(2) 0.034(2) 0.0088(16) 0.0008(18) 0.0114(19)
C24 0.043(3) 0.043(2) 0.033(2) 0.0100(15) 0.0067(17) 0.0084(17)
C25 0.032(2) 0.0310(18) 0.032(2) 0.0015(13) 0.0074(15) 0.0053(15)
C26 0.030(2) 0.0183(15) 0.0267(17) 0.0019(11) 0.0062(14) -0.0009(13)
C27 0.024(2) 0.0283(16) 0.0275(18) 0.0015(12) 0.0070(13) 0.0018(14)
C28 0.032(2) 0.0268(17) 0.033(2) 0.0005(13) 0.0102(15) 0.0028(14)
C29 0.028(2) 0.0319(18) 0.043(2) 0.0038(14) 0.0101(16) 0.0028(15)
C30 0.030(2) 0.0353(19) 0.034(2) 0.0022(14) -0.0006(16) -0.0037(15)
C31 0.034(2) 0.0262(16) 0.0259(18) 0.0023(12) 0.0057(14) -0.0012(14)
B2 0.030(3) 0.0267(18) 0.025(2) 0.0005(13) 0.0051(16) -0.0047(15)
B3 0.036(3) 0.0264(19) 0.025(2) 0.0011(14) 0.0077(17) -0.0011(16)
B4 0.032(3) 0.0260(18) 0.027(2) 0.0002(14) 0.0086(16) -0.0020(16)
B5 0.031(3) 0.0224(17) 0.030(2) 0.0032(14) 0.0111(17) -0.0023(15)
B6 0.026(2) 0.0262(18) 0.031(2) 0.0013(14) 0.0064(16) -0.0013(16)
B7 0.024(2) 0.0220(17) 0.029(2) 0.0031(13) 0.0069(16) 0.0003(14)
B8 0.024(2) 0.0243(18) 0.028(2) 0.0009(14) 0.0043(16) 0.0011(15)
B9 0.026(2) 0.0197(16) 0.028(2) 0.0042(13) 0.0035(16) -0.0005(15)
B10 0.026(2) 0.0233(18) 0.027(2) 0.0012(13) 0.0046(16) -0.0017(14)
B11 0.021(2) 0.0221(17) 0.027(2) 0.0036(14) 0.0067(15) 0.0006(14)
B12 0.023(2) 0.0212(17) 0.029(2) 0.0043(13) 0.0059(16) 0.0005(15)

loop_
_atom_type_symbol
_atom_type_description
_atom_type_scat_dispersion_real
_atom_type_scat_dispersion_imag
_atom_type_scat_source
C C 0.0033 0.0016 'International Tables Vol C Tables 4.2.6.8 and 6.1.1.4'
H H 0.0000 0.0000 'International Tables Vol C Tables 4.2.6.8 and 6.1.1.4'
B B 0.0013 0.0007 'International Tables Vol C Tables 4.2.6.8 and 6.1.1.4'

loop_
_geom_angle_atom_site_label_1
_geom_angle_atom_site_label_2
_geom_angle_atom_site_label_3
_geom_angle
_geom_angle_site_symmetry_1
_geom_angle_site_symmetry_3
_geom_angle_publ_flag
B3 C1 B4 63.2(2) . . ?
B3 C1 B5 115.5(3) . . ?
B4 C1 B5 62.7(2) . . ?
B3 C1 B2 63.4(2) . . ?
B4 C1 B2 115.8(3) . . ?
B5 C1 B2 115.5(2) . . ?
B3 C1 B6 115.7(3) . . ?
B4 C1 B6 115.4(2) . . ?
B5 C1 B6 63.1(2) . . ?
B2 C1 B6 62.9(2) . . ?
C26 C13 C20 121.7(3) . . ?
C26 C13 C14 119.3(3) . . ?
C20 C13 C14 119.0(3) . . ?
C15 C14 C19 119.2(3) . . ?
C15 C14 C13 119.5(3) . . ?
C19 C14 C13 121.3(3) . . ?
C16 C15 C14 120.5(3) . . ?
C15 C16 C17 120.0(3) . . ?
C16 C17 C18 120.5(3) . . ?
C19 C18 C17 120.3(3) . . ?
C18 C19 C14 119.5(3) . . ?
C21 C20 C25 119.1(3) . . ?
C21 C20 C13 120.4(3) . . ?
C25 C20 C13 120.5(3) . . ?
C22 C21 C20 120.8(3) . . ?
C21 C22 C23 119.3(4) . . ?
C24 C23 C22 121.2(4) . . ?
C23 C24 C25 120.4(3) . . ?
C24 C25 C20 119.2(4) . . ?
C27 C26 C31 118.2(3) . . ?
C27 C26 C13 121.1(3) . . ?
C31 C26 C13 120.7(3) . . ?
C28 C27 C26 120.5(3) . . ?
C27 C28 C29 120.5(3) . . ?
C28 C29 C30 120.1(4) . . ?
C31 C30 C29 120.2(3) . . ?
C30 C31 C26 120.5(3) . . ?
C2 B2 C1 123.6(3) . . ?
C2 B2 B11 123.9(3) . . ?
C1 B2 B11 104.4(2) . . ?
C2 B2 B7 123.3(3) . . ?
C1 B2 B7 103.9(3) . . ?
B11 B2 B7 60.6(2) . . ?
C2 B2 B3 120.7(3) . . ?
C1 B2 B3 57.5(2) . . ?
B11 B2 B3 108.3(3) . . ?
B7 B2 B3 60.2(2) . . ?
C2 B2 B6 121.4(3) . . ?
C1 B2 B6 58.63(19) . . ?
B11 B2 B6 60.0(2) . . ?
B7 B2 B6 108.3(3) . . ?
B3 B2 B6 107.3(2) . . ?
C3 B3 C1 120.8(3) . . ?
C3 B3 B4 120.1(3) . . ?
C1 B3 B4 59.0(2) . . ?
C3 B3 B8 125.5(3) . . ?
C1 B3 B8 104.9(2) . . ?
B4 B3 B8 60.0(2) . . ?
C3 B3 B7 125.2(3) . . ?
C1 B3 B7 104.6(3) . . ?
B4 B3 B7 108.6(2) . . ?
B8 B3 B7 60.61(19) . . ?
C3 B3 B2 119.5(3) . . ?
C1 B3 B2 59.1(2) . . ?
B4 B3 B2 108.9(3) . . ?
B8 B3 B2 108.4(2) . . ?
B7 B3 B2 59.5(2) . . ?
C4 B4 C1 120.9(3) . . ?
C4 B4 B9 125.7(3) . . ?
C1 B4 B9 104.1(2) . . ?
C4 B4 B3 120.6(3) . . ?
C1 B4 B3 57.8(2) . . ?
B9 B4 B3 108.1(2) . . ?
C4 B4 B8 126.1(3) . . ?
C1 B4 B8 104.0(2) . . ?
B9 B4 B8 60.6(2) . . ?
B3 B4 B8 60.1(2) . . ?
C4 B4 B5 119.3(3) . . ?
C1 B4 B5 58.7(2) . . ?
B9 B4 B5 59.9(2) . . ?
B3 B4 B5 107.6(3) . . ?
B8 B4 B5 108.5(3) . . ?
C5 B5 C1 122.1(3) . . ?
C5 B5 B9 125.2(3) . . ?
C1 B5 B9 103.9(3) . . ?
C5 B5 B4 120.2(3) . . ?
C1 B5 B4 58.6(2) . . ?
B9 B5 B4 59.7(2) . . ?
C5 B5 B10 125.5(3) . . ?
C1 B5 B10 103.6(2) . . ?
B9 B5 B10 60.3(2) . . ?
B4 B5 B10 107.8(3) . . ?
C5 B5 B6 120.3(3) . . ?
C1 B5 B6 58.67(19) . . ?
B9 B5 B6 107.9(3) . . ?
B4 B5 B6 108.3(2) . . ?
B10 B5 B6 59.4(2) . . ?
C6 B6 C1 122.1(3) . . ?
C6 B6 B10 125.5(3) . . ?
C1 B6 B10 103.7(3) . . ?
C6 B6 B11 125.0(3) . . ?
C1 B6 B11 103.7(3) . . ?
B10 B6 B11 60.5(2) . . ?
C6 B6 B2 120.4(3) . . ?
C1 B6 B2 58.48(19) . . ?
B10 B6 B2 107.6(3) . . ?
B11 B6 B2 59.3(2) . . ?
C6 B6 B5 120.4(3) . . ?
C1 B6 B5 58.26(19) . . ?
B10 B6 B5 60.0(2) . . ?
B11 B6 B5 108.4(3) . . ?
B2 B6 B5 107.8(3) . . ?
C7 B7 B2 120.9(3) . . ?
C7 B7 B3 120.6(3) . . ?
B2 B7 B3 60.4(2) . . ?
C7 B7 B12 123.9(3) . . ?
B2 B7 B12 107.2(3) . . ?
B3 B7 B12 107.0(2) . . ?
C7 B7 B11 122.8(3) . . ?
B2 B7 B11 59.5(2) . . ?
B3 B7 B11 107.6(3) . . ?
B12 B7 B11 59.75(19) . . ?
C7 B7 B8 121.3(3) . . ?
B2 B7 B8 108.3(3) . . ?
B3 B7 B8 59.6(2) . . ?
B12 B7 B8 60.10(19) . . ?
B11 B7 B8 108.3(2) . . ?
C8 B8 B4 121.4(3) . . ?
C8 B8 B3 121.5(3) . . ?
B4 B8 B3 59.9(2) . . ?
C8 B8 B9 122.6(3) . . ?
B4 B8 B9 59.4(2) . . ?
B3 B8 B9 107.0(3) . . ?
C8 B8 B12 123.5(3) . . ?
B4 B8 B12 107.0(3) . . ?
B3 B8 B12 106.7(3) . . ?
B9 B8 B12 59.75(19) . . ?
C8 B8 B7 121.9(3) . . ?
B4 B8 B7 107.8(3) . . ?
B3 B8 B7 59.7(2) . . ?
B9 B8 B7 107.6(3) . . ?
B12 B8 B7 59.59(19) . . ?
C9 B9 B4 121.6(3) . . ?
C9 B9 B5 120.5(3) . . ?
B4 B9 B5 60.4(2) . . ?
C9 B9 B10 121.1(3) . . ?
B4 B9 B10 108.3(3) . . ?
B5 B9 B10 60.1(2) . . ?
C9 B9 B12 122.6(3) . . ?
B4 B9 B12 108.0(2) . . ?
B5 B9 B12 107.6(3) . . ?
B10 B9 B12 59.2(2) . . ?
C9 B9 B8 122.5(3) . . ?
B4 B9 B8 60.1(2) . . ?
B5 B9 B8 108.5(2) . . ?
B10 B9 B8 108.0(2) . . ?
B12 B9 B8 60.3(2) . . ?
C10 B10 B12 121.9(3) . . ?
C10 B10 B6 121.1(3) . . ?
B12 B10 B6 108.2(3) . . ?
C10 B10 B5 121.4(3) . . ?
B12 B10 B5 108.1(3) . . ?
B6 B10 B5 60.6(2) . . ?
C10 B10 B9 121.8(3) . . ?
B12 B10 B9 60.4(2) . . ?
B6 B10 B9 108.4(2) . . ?
B5 B10 B9 59.6(2) . . ?
C10 B10 B11 121.4(3) . . ?
B12 B10 B11 60.1(2) . . ?
B6 B10 B11 60.0(2) . . ?
B5 B10 B11 108.5(2) . . ?
B9 B10 B11 108.6(3) . . ?
C11 B11 B2 121.4(3) . . ?
C11 B11 B12 123.4(3) . . ?
B2 B11 B12 107.7(2) . . ?
C11 B11 B6 120.0(3) . . ?
B2 B11 B6 60.7(2) . . ?
B12 B11 B6 107.1(2) . . ?
C11 B11 B7 123.3(3) . . ?
B2 B11 B7 59.8(2) . . ?
B12 B11 B7 60.1(2) . . ?
B6 B11 B7 108.2(3) . . ?
C11 B11 B10 121.4(3) . . ?
B2 B11 B10 107.9(2) . . ?
B12 B11 B10 59.2(2) . . ?
B6 B11 B10 59.5(2) . . ?
B7 B11 B10 107.5(2) . . ?
C12 B12 B10 121.4(3) . . ?
C12 B12 B11 120.7(3) . . ?
B10 B12 B11 60.7(2) . . ?
C12 B12 B9 122.0(3) . . ?
B10 B12 B9 60.3(2) . . ?
B11 B12 B9 108.9(3) . . ?
C12 B12 B7 121.1(3) . . ?
B10 B12 B7 108.7(3) . . ?
B11 B12 B7 60.1(2) . . ?
B9 B12 B7 108.3(2) . . ?
C12 B12 B8 121.5(3) . . ?
B10 B12 B8 108.6(3) . . ?
B11 B12 B8 108.8(2) . . ?
B9 B12 B8 59.9(2) . . ?
B7 B12 B8 60.31(19) . . ?

loop_
_geom_bond_atom_site_label_1
_geom_bond_atom_site_label_2
_geom_bond_distance
_geom_bond_site_symmetry_2
_geom_bond_publ_flag
C1 B3 1.692(5) . ?
C1 B4 1.715(5) . ?
C1 B5 1.715(4) . ?
C1 B2 1.720(5) . ?
C1 B6 1.723(5) . ?
C2 B2 1.588(5) . ?
C3 B3 1.591(5) . ?
C4 B4 1.602(5) . ?
C5 B5 1.583(5) . ?
C6 B6 1.586(5) . ?
C7 B7 1.595(5) . ?
C8 B8 1.584(5) . ?
C9 B9 1.604(4) . ?
C10 B10 1.585(5) . ?
C11 B11 1.597(4) . ?
C12 B12 1.599(5) . ?
C13 C26 1.433(5) . ?
C13 C20 1.440(4) . ?
C13 C14 1.449(4) . ?
C14 C15 1.402(4) . ?
C14 C19 1.405(5) . ?
C15 C16 1.363(4) . ?
C16 C17 1.378(5) . ?
C17 C18 1.388(5) . ?
C18 C19 1.373(5) . ?
C20 C21 1.394(5) . ?
C20 C25 1.417(4) . ?
C21 C22 1.370(5) . ?
C22 C23 1.385(5) . ?
C23 C24 1.374(6) . ?
C24 C25 1.375(5) . ?
C26 C27 1.407(4) . ?
C26 C31 1.417(5) . ?
C27 C28 1.367(5) . ?
C28 C29 1.382(5) . ?
C29 C30 1.394(5) . ?
C30 C31 1.363(5) . ?
B2 B11 1.772(5) . ?
B2 B7 1.777(5) . ?
B2 B3 1.792(5) . ?
B2 B6 1.796(5) . ?
B3 B4 1.784(5) . ?
B3 B8 1.787(5) . ?
B3 B7 1.789(5) . ?
B4 B9 1.772(5) . ?
B4 B8 1.785(5) . ?
B4 B5 1.785(6) . ?
B5 B9 1.777(6) . ?
B5 B10 1.787(5) . ?
B5 B6 1.798(5) . ?
B6 B10 1.777(5) . ?
B6 B11 1.785(5) . ?
B7 B12 1.791(5) . ?
B7 B11 1.791(5) . ?
B7 B8 1.804(5) . ?
B8 B9 1.794(5) . ?
B8 B12 1.801(5) . ?
B9 B10 1.789(5) . ?
B9 B12 1.790(5) . ?
B10 B12 1.769(6) . ?
B10 B11 1.795(5) . ?
B11 B12 1.785(5) . ?
